data_1510025
loop_
_publ_author_name
'Jansen, M.'
'Standke, B.'

_publ_section_title
;
 Darstellung und Kristallstruktur von Ag3 O4
;
_journal_name_full 'Journal of Solid State Chemistry'
_journal_page_first 278
_journal_page_last 284
_journal_paper_doi 10.1016/0022-4596(87)90364-1
_journal_volume 67
_journal_year 1987
_chemical_formula_sum 'Ag3 O4'
_space_group_IT_number 14
_symmetry_space_group_name_Hall '-P 2ybc'
_symmetry_space_group_name_H-M 'P 1 21/c 1'
_cell_angle_alpha 90
_cell_angle_beta 106.135
_cell_angle_gamma 90
_cell_formula_units_Z 2
_cell_length_a 3.5787
_cell_length_b 9.2079
_cell_length_c 5.6771
_cell_volume 179.705
_citation_journal_id_ASTM JSSCBI
_cod_data_source_file silver3-x_66.cif
_cod_data_source_block Ag3O4
_cod_original_cell_volume 179.7047
_cod_database_code 1510025

loop_
_symmetry_equiv_pos_as_xyz
x,y,z
-x,y+1/2,-z+1/2
-x,-y,-z
x,-y-1/2,z-1/2

loop_
_atom_site_label
_atom_site_type_symbol
_atom_site_fract_x
_atom_site_fract_y
_atom_site_fract_z
_atom_site_occupancy
_atom_site_U_iso_or_equiv
O2 O-2 0.9634 0.1881 0.1756 1 0.0
Ag2 Ag+3 0.7151 0.358 0.9519 1 0.0
O1 O-2 0.5121 0.4501 0.2264 1 0.0
Ag1 Ag+2 0 0 0 1 0.0
